data_1572882
loop_
_publ_author_name
'Bezboruah, Jasmine'
'Khator, Kanha Ram'
'Gayen, Sayantan'
'Sanke, Devendra Mayurdhwaj'
'Mahapatra, Biplab'
'Sahoo, Anshuman'
'Nayak, Amlandeep'
'Reddy, C. Malla'
'Senanayak, Satyaprasad P.'
'Zade, Sanjio S.'

_publ_section_title
;
 Pyrazinoquinoxaline derivatives for flexible electronic devices: effect
 of the mechanical properties of the crystals on device durability.
;
_journal_issue 45
_journal_name_full 'Chemical science'
_journal_page_first 19000
_journal_page_last 19012
_journal_paper_doi 10.1039/d4sc04157g
_journal_volume 15
_journal_year 2024
_chemical_formula_moiety 'C38 H22 N4 S4'
_chemical_formula_sum 'C38 H22 N4 S4'
_chemical_formula_weight 662.84
_chemical_name_systematic 5,10-diphenyl-2,3,7,8-tetra(thiophen-2-yl)pyrazino[2,3-g]quinoxaline
_space_group_crystal_system monoclinic
_space_group_IT_number 15
_space_group_name_Hall '-C 2yc'
_space_group_name_H-M_alt 'C 1 2/c 1'
_atom_sites_solution_hydrogens geom
_atom_sites_solution_primary dual
_atom_sites_solution_secondary difmap
_audit_creation_date 2022-07-22
_audit_creation_method
;
Olex2 1.3
(compiled 2020.11.12 svn.r5f609507 for OlexSys, GUI svn.r6408)
;
_audit_update_record
;
2023-04-08 deposited with the CCDC.	2024-10-16 downloaded from the CCDC.
;
_cell_angle_alpha 90.00
_cell_angle_beta 98.6590(10)
_cell_angle_gamma 90.00
_cell_formula_units_Z 4
_cell_length_a 22.0664(2)
_cell_length_b 18.6023(2)
_cell_length_c 7.63310(10)
_cell_measurement_reflns_used 10201
_cell_measurement_temperature 273.00(10)
_cell_measurement_theta_max 68.0120
_cell_measurement_theta_min 3.1150
_cell_volume 3097.57(6)
_computing_cell_refinement 'CrysAlisPro 1.171.40.84a (Rigaku OD, 2020)'
_computing_data_collection 'CrysAlisPro 1.171.40.84a (Rigaku OD, 2020)'
_computing_data_reduction 'CrysAlisPro 1.171.40.84a (Rigaku OD, 2020)'
_computing_molecular_graphics 'Olex2 1.3 (Dolomanov et al., 2009)'
_computing_publication_material 'Olex2 1.3 (Dolomanov et al., 2009)'
_computing_structure_refinement 'SHELXL 97-2 (Sheldrick, 2015)'
_computing_structure_solution 'SHELXS-97 (Sheldrick, 1990)'
_diffrn_ambient_temperature 273.00(10)
_diffrn_detector 'Hybrid Pixel Array Detector'
_diffrn_detector_area_resol_mean 10.0000
_diffrn_detector_type HyPix3000
_diffrn_measured_fraction_theta_full 0.991
_diffrn_measured_fraction_theta_max 0.991
_diffrn_measurement_details
;
List of Runs (angles in degrees, time in seconds):

  # Type    Start    End  Width  t~exp~   \w     \q     \k     \f   Frames
#--------------------------------------------------------------------------
  1  \w    -30.00  28.00   0.50    0.50    --   41.33 -21.00 -60.00  116
  2  \w    -26.00  65.00   0.50    0.50    --   41.33 -65.00 -30.00  182
  3  \w     32.00 110.00   0.50    4.50    --   96.67-122.00 -48.00  156
  4  \w     27.00 127.00   0.50    4.50    --   96.67 -87.00 120.00  200
  5  \w     47.00 109.00   0.50    0.50    --   41.33-151.00 150.00  124
  6  \w     47.00 130.00   0.50    4.50    --   96.67-151.00 150.00  166
  7  \w     29.00  68.00   0.50    4.50    --   96.67 -59.00 120.00   78
  8  \w     30.00  57.00   0.50    4.50    --   96.67 -50.00 150.00   54
  9  \w     30.00 109.00   0.50    4.50    --   96.67-117.00 150.00  158
 10  \w     30.00  57.00   0.50    4.50    --   96.67 -50.00  30.00   54
 11  \w     28.00 105.00   0.50    4.50    --   96.67 -77.00 -30.00  154
 12  \w     83.00 164.00   0.50    4.50    --   96.67  33.00 120.00  162
 13  \w    105.00 170.00   0.50    4.50    --   96.67  96.00  60.00  130
 14  \w     99.00 164.00   0.50    4.50    --   96.67 117.00   0.00  130
 15  \w     96.00 163.00   0.50    4.50    --   96.67 122.00  32.00  134
 16  \w     78.00 163.00   0.50    4.50    --   96.67  50.00-180.00  170
 17  \w     28.00 105.00   0.50    4.50    --   96.67 -77.00 -90.00  154
 18  \w     29.00  68.00   0.50    4.50    --   96.67 -59.00 -60.00   78
 19  \w     29.00  68.00   0.50    4.50    --   96.67 -59.00 -30.00   78
 20  \w     29.00  68.00   0.50    4.50    --   96.67 -59.00-180.00   78
 21  \w     15.00 110.00   0.50    0.50    --   41.33  77.00   0.00  190
 22  \w     15.00 110.00   0.50    0.50    --   41.33  77.00  60.00  190
 23  \w    -24.00  35.00   0.50    0.50    --  -41.33  11.00 120.00  118
 24  \w    -47.00 -15.00   0.50    4.50    --  -82.50  42.00  60.00   64
 25  \w    -85.00 -10.00   0.50    0.50    --  -41.33 122.00  32.00  150
 26  \w    -47.00 -15.00   0.50    4.50    --  -82.50  42.00 -90.00   64
 27  \w    -47.00 -15.00   0.50    4.50    --  -82.50  42.00-150.00   64
 28  \w    -47.00 -15.00   0.50    4.50    --  -82.50  42.00-180.00   64
 29  \w   -105.00 -25.00   0.50    0.50    --  -41.33 151.00-166.00  160
 30  \w   -109.00 -28.00   0.50    0.50    --  -41.33 -32.00  90.00  162
 31  \w   -110.00 -55.00   0.50    0.50    --  -41.33-151.00 150.00  110
 32  \w   -109.00 -18.00   0.50    0.50    --  -41.33 -65.00  60.00  182
 33  \w   -109.00 -18.00   0.50    0.50    --  -41.33 -65.00-120.00  182
 34  \w   -109.00 -18.00   0.50    0.50    --  -41.33 -65.00-180.00  182
 35  \w   -108.00 -21.00   0.50    0.50    --  -41.33 -54.00 -90.00  174
 36  \w   -117.00  -5.00   0.50    0.50    --  -41.33 -11.00 -90.00  224
 37  \w   -149.00 -75.00   0.50    4.50    --  -82.50-122.00 -48.00  148
 38  \w   -149.00 -55.00   0.50    4.50    --  -82.50-151.00 150.00  188
;
_diffrn_measurement_device 'four-circle diffractometer'
_diffrn_measurement_device_type 'XtaLAB Synergy, Dualflex, HyPix3000'
_diffrn_measurement_method '\w scans'
_diffrn_orient_matrix_type 'CrysAlisPro convention (1999,Acta A55,543-557)'
_diffrn_orient_matrix_UB_11 0.0111237000
_diffrn_orient_matrix_UB_12 -0.0816616000
_diffrn_orient_matrix_UB_13 0.0153131000
_diffrn_orient_matrix_UB_21 0.0661484000
_diffrn_orient_matrix_UB_22 0.0109807000
_diffrn_orient_matrix_UB_23 -0.0367329000
_diffrn_orient_matrix_UB_31 0.0221221000
_diffrn_orient_matrix_UB_32 0.0082607000
_diffrn_orient_matrix_UB_33 0.2002160000
_diffrn_radiation_monochromator mirror
_diffrn_radiation_probe x-ray
_diffrn_radiation_type 'Cu K\a'
_diffrn_radiation_wavelength 1.54184
_diffrn_reflns_av_R_equivalents 0.0342
_diffrn_reflns_av_unetI/netI 0.0189
_diffrn_reflns_limit_h_max 26
_diffrn_reflns_limit_h_min -26
_diffrn_reflns_limit_k_max 21
_diffrn_reflns_limit_k_min -22
_diffrn_reflns_limit_l_max 9
_diffrn_reflns_limit_l_min -6
_diffrn_reflns_number 14057
_diffrn_reflns_theta_full 68.10
_diffrn_reflns_theta_max 68.10
_diffrn_reflns_theta_min 3.12
_diffrn_source 'micro-focus sealed X-ray tube'
_diffrn_source_type 'PhotonJet (Cu) X-ray Source'
_exptl_absorpt_coefficient_mu 3.100
_exptl_absorpt_correction_T_max 1.00000
_exptl_absorpt_correction_T_min 0.59798
_exptl_absorpt_correction_type multi-scan
_exptl_absorpt_process_details
;
CrysAlisPro 1.171.40.84a (Rigaku Oxford Diffraction, 2020)
Empirical absorption correction using spherical harmonics,
implemented in SCALE3 ABSPACK scaling algorithm.
;
_exptl_crystal_colour 'clear reddish orange'
_exptl_crystal_colour_lustre clear
_exptl_crystal_colour_modifier reddish
_exptl_crystal_colour_primary orange
_exptl_crystal_density_diffrn 1.421
_exptl_crystal_density_method 'not measured'
_exptl_crystal_description needle
_exptl_crystal_F_000 1368
_exptl_crystal_recrystallization_method 'Slow evaporation of solvent'
_exptl_crystal_size_max 0.2
_exptl_crystal_size_mid 0.08
_exptl_crystal_size_min 0.03
_refine_diff_density_max 0.264
_refine_diff_density_min -0.344
_refine_diff_density_rms 0.062
_refine_ls_extinction_method none
_refine_ls_goodness_of_fit_ref 1.053
_refine_ls_hydrogen_treatment mixed
_refine_ls_matrix_type full
_refine_ls_number_parameters 225
_refine_ls_number_reflns 2809
_refine_ls_number_restraints 0
_refine_ls_restrained_S_all 1.053
_refine_ls_R_factor_all 0.0453
_refine_ls_R_factor_gt 0.0417
_refine_ls_shift/su_max 0.001
_refine_ls_shift/su_mean 0.000
_refine_ls_structure_factor_coef Fsqd
_refine_ls_weighting_details 'calc w=1/[\s^2^(Fo^2^)+(0.0756P)^2^+1.6178P] where P=(Fo^2^+2Fc^2^)/3'
_refine_ls_weighting_scheme calc
_refine_ls_wR_factor_gt 0.1195
_refine_ls_wR_factor_ref 0.1233
_reflns_number_gt 2548
_reflns_number_total 2809
_reflns_threshold_expression >2sigma(I)
_cod_data_source_file d4sc04157g4.cif
_cod_data_source_block jb_j22
_cod_depositor_comments 'Adding full bibliography for 1572882.cif.'
_cod_database_code 1572882
_chemical_oxdiff_formula 'C H N O S'
_chemical_oxdiff_usercomment @RT
_reflns_odcompleteness_completeness 99.97
_reflns_odcompleteness_iscentric 1
_reflns_odcompleteness_theta 66.97
_olex2_refinement_description
;
1. Fixed Uiso
 At 1.2 times of:
  All C(H) groups
2. Others
 Fixed Sof: S1B(0.7995) S2B(0.2005)
3.a Aromatic/amide H refined with riding coordinates:
 C1(H1), C5(H5), C2A(H2A), C4(H4), C2(H2), C3(H3), C3A(H3A), C4A(H4A), C4B(H4B)
;
_olex2_submission_special_instructions 'No special instructions were received'
_oxdiff_exptl_absorpt_empirical_details
;
Empirical correction (ABSPACK) includes:
- Absorption correction using spherical harmonics
- Frame scaling
;
_oxdiff_exptl_absorpt_empirical_full_max 1.879
_oxdiff_exptl_absorpt_empirical_full_min 0.641

loop_
_space_group_symop_id
_space_group_symop_operation_xyz
1 'x, y, z'
2 '-x, y, -z+1/2'
3 'x+1/2, y+1/2, z'
4 '-x+1/2, y+1/2, -z+1/2'
5 '-x, -y, -z'
6 'x, -y, z-1/2'
7 '-x+1/2, -y+1/2, -z'
8 'x+1/2, -y+1/2, z-1/2'

loop_
_atom_site_label
_atom_site_type_symbol
_atom_site_fract_x
_atom_site_fract_y
_atom_site_fract_z
_atom_site_U_iso_or_equiv
_atom_site_adp_type
_atom_site_occupancy
_atom_site_symmetry_multiplicity
_atom_site_calc_flag
_atom_site_refinement_flags
_atom_site_disorder_assembly
_atom_site_disorder_group
S1A S 0.64777(2) 0.33429(3) 0.85716(7) 0.0576(2) Uani 1 1 d . . .
N1B N 0.56144(6) 0.71056(7) 0.72825(18) 0.0378(3) Uani 1 1 d . . .
N1A N 0.56349(6) 0.45377(7) 0.77186(18) 0.0394(3) Uani 1 1 d . . .
C8 C 0.53265(7) 0.64693(8) 0.7505(2) 0.0348(3) Uani 1 1 d . . .
C7 C 0.56659(7) 0.58245(8) 0.7633(2) 0.0347(3) Uani 1 1 d . . .
C6 C 0.63432(7) 0.58274(8) 0.7770(2) 0.0358(4) Uani 1 1 d . . .
C9 C 0.53273(7) 0.51795(8) 0.7600(2) 0.0350(4) Uani 1 1 d . . .
C10 C 0.53324(8) 0.39277(9) 0.7589(2) 0.0398(4) Uani 1 1 d . . .
C11 C 0.53094(8) 0.77096(9) 0.7281(2) 0.0397(4) Uani 1 1 d . . .
C1 C 0.66912(8) 0.63106(9) 0.8901(2) 0.0436(4) Uani 1 1 d . . .
H1 H 0.6497 0.6629 0.9575 0.052 Uiso 1 1 calc R . .
C5 C 0.66456(8) 0.53572(9) 0.6766(2) 0.0443(4) Uani 1 1 d . . .
H5 H 0.6421 0.5033 0.6000 0.053 Uiso 1 1 calc R . .
C1A C 0.57213(9) 0.32841(9) 0.7593(2) 0.0431(4) Uani 1 1 d . . .
C2A C 0.56134(10) 0.26330(10) 0.6780(3) 0.0522(5) Uani 1 1 d . . .
H2A H 0.5234 0.2499 0.6164 0.063 Uiso 1 1 calc R . .
C1B C 0.56247(9) 0.83533(9) 0.6762(3) 0.0494(5) Uani 1 1 d . . .
C4 C 0.72781(9) 0.53720(11) 0.6907(3) 0.0557(5) Uani 1 1 d . . .
H4 H 0.7476 0.5056 0.6236 0.067 Uiso 1 1 calc R . .
C2 C 0.73233(9) 0.63192(11) 0.9026(3) 0.0581(5) Uani 1 1 d . . .
H2 H 0.7552 0.6643 0.9784 0.070 Uiso 1 1 calc R . .
C3 C 0.76160(9) 0.58502(11) 0.8031(3) 0.0626(6) Uani 1 1 d . . .
H3 H 0.8041 0.5857 0.8120 0.075 Uiso 1 1 calc R . .
C3A C 0.61281(12) 0.21877(11) 0.6965(3) 0.0628(6) Uani 1 1 d . . .
H3A H 0.6128 0.1728 0.6486 0.075 Uiso 1 1 calc R . .
C4A C 0.66259(12) 0.24955(12) 0.7913(3) 0.0666(6) Uani 1 1 d . . .
H4A H 0.7005 0.2271 0.8175 0.080 Uiso 1 1 calc R . .
C4B C 0.64300(16) 0.91407(16) 0.6093(5) 0.0892(9) Uani 1 1 d . . .
H4B H 0.6800 0.9369 0.6012 0.107 Uiso 1 1 calc R . .
C3B C 0.5894(2) 0.94212(15) 0.5418(6) 0.1054(12) Uani 1 1 d . . .
S1B S 0.63943(4) 0.83698(5) 0.70695(12) 0.0752(3) Uani 0.80 1 d P . .
C2B C 0.5357(6) 0.8993(6) 0.5863(18) 0.097(4) Uani 1 1 d . . .
S2B S 0.5311(8) 0.9041(7) 0.549(2) 0.077(2) Uani 0.20 1 d P . .
H3B H 0.5858(18) 0.983(2) 0.481(6) 0.133(14) Uiso 1 1 d . . .
H2B H 0.497(3) 0.897(3) 0.520(8) 0.19(3) Uiso 1 1 d . . .

loop_
_atom_site_aniso_label
_atom_site_aniso_U_11
_atom_site_aniso_U_22
_atom_site_aniso_U_33
_atom_site_aniso_U_23
_atom_site_aniso_U_13
_atom_site_aniso_U_12
S1A 0.0562(3) 0.0515(3) 0.0637(3) -0.0096(2) 0.0047(2) 0.0121(2)
N1B 0.0389(7) 0.0308(7) 0.0433(7) 0.0011(5) 0.0046(5) -0.0024(5)
N1A 0.0433(7) 0.0307(7) 0.0446(8) 0.0020(5) 0.0076(6) 0.0028(5)
C8 0.0375(9) 0.0298(8) 0.0370(8) -0.0006(6) 0.0052(6) -0.0004(6)
C7 0.0365(8) 0.0321(8) 0.0352(8) 0.0005(6) 0.0044(6) 0.0002(6)
C6 0.0364(8) 0.0313(8) 0.0398(8) 0.0049(6) 0.0058(6) 0.0005(6)
C9 0.0381(8) 0.0301(8) 0.0368(8) 0.0001(6) 0.0050(6) 0.0014(6)
C10 0.0526(10) 0.0310(8) 0.0362(8) 0.0000(6) 0.0085(7) 0.0006(7)
C11 0.0436(9) 0.0302(8) 0.0442(9) 0.0002(6) 0.0030(7) -0.0010(7)
C1 0.0428(9) 0.0376(9) 0.0496(10) 0.0003(7) 0.0049(7) -0.0023(7)
C5 0.0451(9) 0.0395(9) 0.0494(10) 0.0019(7) 0.0108(7) 0.0030(7)
C1A 0.0536(10) 0.0351(9) 0.0418(9) 0.0032(6) 0.0112(8) 0.0057(7)
C2A 0.0698(12) 0.0366(9) 0.0508(11) -0.0039(7) 0.0110(9) 0.0071(8)
C1B 0.0556(11) 0.0305(9) 0.0623(12) 0.0009(7) 0.0100(9) -0.0046(7)
C4 0.0477(10) 0.0474(10) 0.0768(14) 0.0064(9) 0.0253(9) 0.0066(8)
C2 0.0430(10) 0.0486(11) 0.0789(14) 0.0020(10) -0.0034(9) -0.0097(8)
C3 0.0372(9) 0.0530(12) 0.0990(17) 0.0110(11) 0.0146(10) -0.0007(8)
C3A 0.0860(15) 0.0394(10) 0.0619(12) -0.0064(9) 0.0075(11) 0.0170(10)
C4A 0.0782(15) 0.0545(12) 0.0656(13) -0.0022(10) 0.0054(11) 0.0289(11)
C4B 0.0885(19) 0.0701(17) 0.115(2) -0.0074(15) 0.0350(17) -0.0367(15)
C3B 0.139(3) 0.0437(14) 0.142(3) 0.0247(17) 0.051(2) -0.0112(17)
S1B 0.0617(5) 0.0760(5) 0.0868(6) 0.0095(4) 0.0077(4) -0.0246(4)
C2B 0.086(5) 0.068(4) 0.138(9) 0.043(3) 0.024(5) -0.015(3)
S2B 0.087(4) 0.044(3) 0.099(4) 0.035(3) 0.014(3) 0.007(2)

loop_
_atom_type_symbol
_atom_type_description
_atom_type_scat_dispersion_real
_atom_type_scat_dispersion_imag
_atom_type_scat_source
C C 0.0181 0.0091 'International Tables Vol C Tables 4.2.6.8 and 6.1.1.4'
H H 0.0000 0.0000 'International Tables Vol C Tables 4.2.6.8 and 6.1.1.4'
N N 0.0311 0.0180 'International Tables Vol C Tables 4.2.6.8 and 6.1.1.4'
S S 0.3331 0.5567 'International Tables Vol C Tables 4.2.6.8 and 6.1.1.4'

loop_
_geom_angle_atom_site_label_1
_geom_angle_atom_site_label_2
_geom_angle_atom_site_label_3
_geom_angle
_geom_angle_site_symmetry_1
_geom_angle_site_symmetry_3
_geom_angle_publ_flag
C4A S1A C1A 91.70(10) . . ?
C11 N1B C8 119.67(14) . . ?
C10 N1A C9 120.47(15) . . ?
N1B C8 C8 118.89(9) . 2_656 ?
N1B C8 C7 119.59(14) . . ?
C7 C8 C8 121.42(9) . 2_656 ?
C8 C7 C6 121.41(14) . . ?
C8 C7 C9 116.59(14) . . ?
C9 C7 C6 121.99(13) . . ?
C1 C6 C7 120.10(15) . . ?
C1 C6 C5 118.64(16) . . ?
C5 C6 C7 121.26(15) . . ?
N1A C9 C7 118.94(14) . . ?
N1A C9 C9 119.33(9) . 2_656 ?
C7 C9 C9 121.70(9) . 2_656 ?
N1A C10 C10 120.14(10) . 2_656 ?
N1A C10 C1A 114.38(15) . . ?
C10 C10 C1A 125.46(10) 2_656 . ?
N1B C11 C11 120.00(10) . 2_656 ?
N1B C11 C1B 115.81(15) . . ?
C11 C11 C1B 124.16(10) 2_656 . ?
C6 C1 H1 119.8 . . ?
C2 C1 C6 120.38(18) . . ?
C2 C1 H1 119.8 . . ?
C6 C5 H5 119.9 . . ?
C4 C5 C6 120.30(18) . . ?
C4 C5 H5 119.9 . . ?
C10 C1A S1A 118.33(13) . . ?
C2A C1A S1A 110.12(14) . . ?
C2A C1A C10 131.18(18) . . ?
C1A C2A H2A 123.3 . . ?
C1A C2A C3A 113.4(2) . . ?
C3A C2A H2A 123.3 . . ?
C11 C1B S1B 119.17(14) . . ?
C11 C1B S2B 127.0(6) . . ?
S1B C1B S2B 112.6(6) . . ?
C2B C1B C11 128.2(6) . . ?
C2B C1B S1B 112.4(6) . . ?
C2B C1B S2B 6.9(11) . . ?
C5 C4 H4 119.8 . . ?
C3 C4 C5 120.47(19) . . ?
C3 C4 H4 119.8 . . ?
C1 C2 H2 119.8 . . ?
C3 C2 C1 120.35(19) . . ?
C3 C2 H2 119.8 . . ?
C4 C3 C2 119.86(18) . . ?
C4 C3 H3 120.1 . . ?
C2 C3 H3 120.1 . . ?
C2A C3A H3A 123.6 . . ?
C4A C3A C2A 112.76(19) . . ?
C4A C3A H3A 123.6 . . ?
S1A C4A H4A 124.0 . . ?
C3A C4A S1A 112.00(17) . . ?
C3A C4A H4A 124.0 . . ?
C3B C4B H4B 122.4 . . ?
C3B C4B S1B 115.1(2) . . ?
S1B C4B H4B 122.4 . . ?
C4B C3B C2B 113.0(5) . . ?
C4B C3B S2B 122.0(6) . . ?
C4B C3B H3B 123(3) . . ?
C2B C3B H3B 124(3) . . ?
S2B C3B C2B 11.6(11) . . ?
S2B C3B H3B 115(3) . . ?
C4B S1B C1B 94.01(15) . . ?
C1B C2B C3B 105.1(8) . . ?
C1B C2B H2B 120(4) . . ?
C3B C2B H2B 126(4) . . ?
C1B S2B H2B 110(4) . . ?
C3B S2B C1B 95.7(10) . . ?
C3B S2B H2B 154(4) . . ?

loop_
_geom_bond_atom_site_label_1
_geom_bond_atom_site_label_2
_geom_bond_distance
_geom_bond_site_symmetry_2
_geom_bond_publ_flag
S1A C1A 1.726(2) . ?
S1A C4A 1.701(2) . ?
N1B C8 1.366(2) . ?
N1B C11 1.310(2) . ?
N1A C9 1.370(2) . ?
N1A C10 1.313(2) . ?
C8 C8 1.440(3) 2_656 ?
C8 C7 1.410(2) . ?
C7 C6 1.483(2) . ?
C7 C9 1.412(2) . ?
C6 C1 1.394(2) . ?
C6 C5 1.397(2) . ?
C9 C9 1.429(3) 2_656 ?
C10 C10 1.453(3) 2_656 ?
C10 C1A 1.473(2) . ?
C11 C11 1.454(3) 2_656 ?
C11 C1B 1.469(2) . ?
C1 H1 0.9300 . ?
C1 C2 1.384(3) . ?
C5 H5 0.9300 . ?
C5 C4 1.384(3) . ?
C1A C2A 1.365(3) . ?
C2A H2A 0.9300 . ?
C2A C3A 1.395(3) . ?
C1B S1B 1.679(2) . ?
C1B C2B 1.454(11) . ?
C1B S2B 1.692(15) . ?
C4 H4 0.9300 . ?
C4 C3 1.375(3) . ?
C2 H2 0.9300 . ?
C2 C3 1.379(3) . ?
C3 H3 0.9300 . ?
C3A H3A 0.9300 . ?
C3A C4A 1.349(4) . ?
C4A H4A 0.9300 . ?
C4B H4B 0.9300 . ?
C4B C3B 1.324(5) . ?
C4B S1B 1.624(3) . ?
C3B C2B 1.509(13) . ?
C3B S2B 1.476(19) . ?
C3B H3B 0.88(4) . ?
C2B H2B 0.93(6) . ?
S2B H2B 0.77(6) . ?

loop_
_geom_torsion_atom_site_label_1
_geom_torsion_atom_site_label_2
_geom_torsion_atom_site_label_3
_geom_torsion_atom_site_label_4
_geom_torsion
_geom_torsion_site_symmetry_1
_geom_torsion_site_symmetry_2
_geom_torsion_site_symmetry_3
_geom_torsion_site_symmetry_4
_geom_torsion_publ_flag
S1A C1A C2A C3A 0.8(2) . . . . ?
N1B C8 C7 C6 8.2(2) . . . . ?
N1B C8 C7 C9 -170.99(14) . . . . ?
N1B C11 C1B S1B -26.2(2) . . . . ?
N1B C11 C1B C2B 148.9(7) . . . . ?
N1B C11 C1B S2B 140.3(7) . . . . ?
N1A C10 C1A S1A 24.23(19) . . . . ?
N1A C10 C1A C2A -147.98(19) . . . . ?
C8 N1B C11 C11 7.2(3) . . . 2_656 ?
C8 N1B C11 C1B -170.91(15) . . . . ?
C8 C8 C7 C6 -175.69(17) 2_656 . . . ?
C8 C8 C7 C9 5.2(3) 2_656 . . . ?
C8 C7 C6 C1 44.2(2) . . . . ?
C8 C7 C6 C5 -135.13(17) . . . . ?
C8 C7 C9 N1A 179.93(14) . . . . ?
C8 C7 C9 C9 1.6(3) . . . 2_656 ?
C7 C6 C1 C2 -179.58(16) . . . . ?
C7 C6 C5 C4 179.62(15) . . . . ?
C6 C7 C9 N1A 0.8(2) . . . . ?
C6 C7 C9 C9 -177.56(17) . . . 2_656 ?
C6 C1 C2 C3 0.1(3) . . . . ?
C6 C5 C4 C3 -0.2(3) . . . . ?
C9 N1A C10 C10 -3.3(3) . . . 2_656 ?
C9 N1A C10 C1A 175.20(14) . . . . ?
C9 C7 C6 C1 -136.73(16) . . . . ?
C9 C7 C6 C5 44.0(2) . . . . ?
C10 N1A C9 C7 -176.04(14) . . . . ?
C10 N1A C9 C9 2.3(3) . . . 2_656 ?
C10 C10 C1A S1A -157.40(18) 2_656 . . . ?
C10 C10 C1A C2A 30.4(3) 2_656 . . . ?
C10 C1A C2A C3A 173.53(19) . . . . ?
C11 N1B C8 C8 8.3(3) . . . 2_656 ?
C11 N1B C8 C7 -175.50(15) . . . . ?
C11 C11 C1B S1B 155.82(19) 2_656 . . . ?
C11 C11 C1B C2B -29.1(8) 2_656 . . . ?
C11 C11 C1B S2B -37.7(7) 2_656 . . . ?
C11 C1B S1B C4B 174.72(18) . . . . ?
C11 C1B C2B C3B -171.4(4) . . . . ?
C11 C1B S2B C3B -174.9(3) . . . . ?
C1 C6 C5 C4 0.3(3) . . . . ?
C1 C2 C3 C4 0.1(3) . . . . ?
C5 C6 C1 C2 -0.3(3) . . . . ?
C5 C4 C3 C2 0.0(3) . . . . ?
C1A S1A C4A C3A 1.17(19) . . . . ?
C1A C2A C3A C4A 0.0(3) . . . . ?
C2A C3A C4A S1A -0.9(3) . . . . ?
C4A S1A C1A C10 -174.89(15) . . . . ?
C4A S1A C1A C2A -1.12(16) . . . . ?
C4B C3B C2B C1B -6.0(10) . . . . ?
C4B C3B S2B C1B 6.3(10) . . . . ?
C3B C4B S1B C1B -2.7(3) . . . . ?
S1B C1B C2B C3B 4.0(9) . . . . ?
S1B C1B S2B C3B -7.6(9) . . . . ?
S1B C4B C3B C2B 5.7(7) . . . . ?
S1B C4B C3B S2B -2.6(9) . . . . ?
C2B C1B S1B C4B -1.1(6) . . . . ?
C2B C1B S2B C3B 83(9) . . . . ?
C2B C3B S2B C1B -35(4) . . . . ?
S2B C1B S1B C4B 6.4(6) . . . . ?
S2B C1B C2B C3B -89(10) . . . . ?
S2B C3B C2B C1B 137(5) . . . . ?
